data_7039742
loop_
_publ_author_name
'Chong, Bowie S. K.'
'Moore, Evan G.'

_publ_section_title
;
 Structure and efficient luminescence upconversion of Ln(iii) aromatic
 N-oxide coordination polymers.
;
_journal_issue 30
_journal_name_full 'Dalton transactions (Cambridge, England : 2003)'
_journal_page_first 12200
_journal_page_last 12205
_journal_paper_doi 10.1039/c6dt01828a
_journal_volume 45
_journal_year 2016
_chemical_formula_moiety '0.25(C120 H112 Er4 N24 O32), 3(C F3 O3 S)'
_chemical_formula_sum 'C33 H28 Er F9 N6 O17 S3'
_chemical_formula_weight 1215.05
_space_group_crystal_system orthorhombic
_space_group_IT_number 54
_space_group_name_Hall '-P 2a 2ac'
_space_group_name_H-M_alt 'P c c a'
_symmetry_space_group_name_Hall '-P 2a 2ac'
_symmetry_space_group_name_H-M 'P c c a'
_atom_sites_solution_hydrogens mixed
_audit_creation_date 2016-02-10
_audit_creation_method
;
Olex2 1.2
(compiled 2015.09.30 svn.r3233 for OlexSys, GUI svn.r5103)
;
_audit_update_record
;
2016-05-09 deposited with the CCDC.
2016-06-22 downloaded from the CCDC.
;
_cell_angle_alpha 90
_cell_angle_beta 90
_cell_angle_gamma 90
_cell_formula_units_Z 4
_cell_length_a 16.7834(5)
_cell_length_b 13.8374(4)
_cell_length_c 20.1138(4)
_cell_measurement_reflns_used 2998
_cell_measurement_temperature 190(2)
_cell_measurement_theta_max 28.4840
_cell_measurement_theta_min 3.7550
_cell_volume 4671.2(2)
_computing_cell_refinement
;
CrysAlisPro, Agilent Technologies,
Version 1.171.37.35 (release 13-08-2014 CrysAlis171 .NET)
(compiled Aug 13 2014,18:06:01)
;
_computing_data_collection
;
CrysAlisPro, Agilent Technologies,
Version 1.171.37.35 (release 13-08-2014 CrysAlis171 .NET)
(compiled Aug 13 2014,18:06:01)
;
_computing_data_reduction
;
CrysAlisPro, Agilent Technologies,
Version 1.171.37.35 (release 13-08-2014 CrysAlis171 .NET)
(compiled Aug 13 2014,18:06:01)
;
_computing_molecular_graphics 'Olex2 (Dolomanov et al., 2009)'
_computing_publication_material 'Olex2 (Dolomanov et al., 2009)'
_computing_structure_refinement 'ShelXL (Sheldrick, 2015)'
_diffrn_ambient_temperature 190.15
_diffrn_detector 'CCD plate'
_diffrn_detector_area_resol_mean 16.0696
_diffrn_detector_type Sapphire3
_diffrn_measured_fraction_theta_full 0.997
_diffrn_measured_fraction_theta_max 0.869
_diffrn_measurement_details
;
  1 omega    9.00   51.00   1.0000    2.5000
omega____ theta____ kappa____ phi______ frames
    -       18.0343  -99.0000  -30.0000 42

  2 omega  -85.00   27.00   1.0000    2.5000
omega____ theta____ kappa____ phi______ frames
    -      -18.7374    0.0000   30.0000 112
;
_diffrn_measurement_device 'four-circle diffractometer'
_diffrn_measurement_device_type 'Xcalibur, Sapphire3, Gemini ultra'
_diffrn_measurement_method '\w scans'
_diffrn_orient_matrix_UB_11 0.0309539000
_diffrn_orient_matrix_UB_12 -0.0184667000
_diffrn_orient_matrix_UB_13 0.0203614000
_diffrn_orient_matrix_UB_21 0.0021291000
_diffrn_orient_matrix_UB_22 -0.0418892000
_diffrn_orient_matrix_UB_23 -0.0202296000
_diffrn_orient_matrix_UB_31 0.0286569000
_diffrn_orient_matrix_UB_32 0.0230995000
_diffrn_orient_matrix_UB_33 -0.0205047000
_diffrn_radiation_monochromator graphite
_diffrn_radiation_probe x-ray
_diffrn_radiation_type MoK\a
_diffrn_radiation_wavelength 0.71073
_diffrn_reflns_av_unetI/netI 0.0654
_diffrn_reflns_Laue_measured_fraction_full 0.997
_diffrn_reflns_Laue_measured_fraction_max 0.869
_diffrn_reflns_limit_h_max 22
_diffrn_reflns_limit_h_min -13
_diffrn_reflns_limit_k_max 18
_diffrn_reflns_limit_k_min -9
_diffrn_reflns_limit_l_max 27
_diffrn_reflns_limit_l_min -13
_diffrn_reflns_number 13592
_diffrn_reflns_point_group_measured_fraction_full 0.997
_diffrn_reflns_point_group_measured_fraction_max 0.869
_diffrn_reflns_theta_full 25.000
_diffrn_reflns_theta_max 29.175
_diffrn_reflns_theta_min 3.488
_diffrn_source 'Enhance (Mo) X-ray Source'
_exptl_absorpt_coefficient_mu 2.040
_exptl_absorpt_correction_T_max 1.00000
_exptl_absorpt_correction_T_min 0.85382
_exptl_absorpt_correction_type multi-scan
_exptl_absorpt_process_details
;
CrysAlisPro, Agilent Technologies,
Version 1.171.37.35 (release 13-08-2014 CrysAlis171 .NET)
(compiled Aug 13 2014,18:06:01)
Empirical absorption correction using spherical harmonics,
 implemented in SCALE3 ABSPACK scaling algorithm.
;
_exptl_crystal_colour Orange
_exptl_crystal_density_diffrn 1.728
_exptl_crystal_F_000 2404
_exptl_crystal_size_max 0.3
_exptl_crystal_size_mid 0.3
_exptl_crystal_size_min 0.3
_refine_diff_density_max 2.135
_refine_diff_density_min -0.888
_refine_diff_density_rms 0.157
_refine_ls_extinction_method none
_refine_ls_goodness_of_fit_ref 1.023
_refine_ls_hydrogen_treatment constr
_refine_ls_matrix_type full
_refine_ls_number_parameters 342
_refine_ls_number_reflns 13592
_refine_ls_number_restraints 57
_refine_ls_restrained_S_all 1.055
_refine_ls_R_factor_all 0.0783
_refine_ls_R_factor_gt 0.0511
_refine_ls_shift/su_max 0.001
_refine_ls_shift/su_mean 0.000
_refine_ls_structure_factor_coef Fsqd
_refine_ls_weighting_details 'w=1/[\s^2^(Fo^2^)+(0.0611P)^2^+8.2449P] where P=(Fo^2^+2Fc^2^)/3'
_refine_ls_weighting_scheme calc
_refine_ls_wR_factor_gt 0.1259
_refine_ls_wR_factor_ref 0.1472
_reflns_Friedel_coverage 0.000
_reflns_number_gt 9495
_reflns_number_total 13592
_reflns_threshold_expression 'I > 2\s(I)'
_cod_data_source_file c6dt01828a2.cif
_cod_data_source_block bc5
_cod_depositor_comments 'Adding full bibliography for 7039742--7039746.cif.'
_cod_database_code 7039742
_chemical_oxdiff_formula 'Er C10 N2 H10 O11 F9 S3'
_shelx_space_group_comment
;
The symmetry employed for this shelxl refinement is uniquely defined
by the following loop, which should always be used as a source of
symmetry information in preference to the above space-group names.
They are only intended as comments.
;
_reflns_odcompleteness_completeness 99.57
_reflns_odcompleteness_iscentric 1
_reflns_odcompleteness_theta 26.32
_olex2_refinement_description
;
1. Fixed Uiso
 At 1.2 times of:
  All C(H) groups
 At 1.5 times of:
  All O(H,H) groups
2. Same fragment restrains
{S1, O1S, O2S, O3S, C1S, F1, F2, F3} sigma for 1-2: 0.05, 1-3: 0.05
as
{S2, O4S, O5S, O6S, C2S, F4, F5, F6}
{S1, O1S, O2S, O3S, C1S, F1, F2, F3} sigma for 1-2: 0.05, 1-3: 0.05
as
{S2B, O4SB, O5SB, O6SB, C2SB, F4B, F5B, F6B}
3. Others
 Sof(S2B)=Sof(O4SB)=Sof(O5SB)=Sof(O6SB)=Sof(C2SB)=Sof(F4B)=Sof(F5B)=Sof(F6B)=
 0.5*(1-FVAR(2))
 Sof(S2)=Sof(O4S)=Sof(O5S)=Sof(O6S)=Sof(C2S)=Sof(F4)=Sof(F5)=Sof(F6)=0.5*FVAR(2)
4.a Rotating group:
 O4W(H4WA,H4WB)
4.b Aromatic/amide H refined with riding coordinates:
 C2(H2), C1(H1), C5(H5), C4(H4), C15(H15), C14(H14), C11(H11), C12(H12),
 C6(H6), C7(H7), C9(H9), C10(H10)
;
_shelx_shelxl_version_number 2014/7
_olex2_submission_special_instructions 'No special instructions were received'

loop_
_space_group_symop_operation_xyz
'x, y, z'
'-x+1/2, -y, z'
'x+1/2, -y, -z+1/2'
'-x, y, -z+1/2'
'-x, -y, -z'
'x-1/2, y, -z'
'-x-1/2, y, z-1/2'
'x, -y, z-1/2'

loop_
_atom_site_label
_atom_site_type_symbol
_atom_site_fract_x
_atom_site_fract_y
_atom_site_fract_z
_atom_site_U_iso_or_equiv
_atom_site_adp_type
_atom_site_occupancy
_atom_site_site_symmetry_order
_atom_site_calc_flag
_atom_site_refinement_flags_posn
_atom_site_refinement_flags_adp
_atom_site_refinement_flags_occupancy
_atom_site_disorder_assembly
_atom_site_disorder_group
Er1 Er 0.5000 0.65547(3) 0.7500 0.01810(13) Uani 1 2 d S T P . .
O4W O 0.5788(2) 0.5142(3) 0.7787(2) 0.0263(10) Uani 1 1 d . . . . .
H4WA H 0.6172 0.5299 0.8073 0.039 Uiso 1 1 d GR . . . .
H4WB H 0.6014 0.4895 0.7424 0.039 Uiso 1 1 d GR . . . .
O2 O 0.6281(2) 0.7054(3) 0.7693(2) 0.0263(10) Uani 1 1 d . . . . .
O1 O 0.5314(3) 0.5888(3) 0.64874(19) 0.0301(10) Uani 1 1 d . . . . .
O3 O 0.5225(2) 0.7864(3) 0.6766(2) 0.0298(10) Uani 1 1 d . . . . .
N1 N 0.5792(3) 0.6085(4) 0.5979(2) 0.0252(11) Uani 1 1 d . . . . .
C3 C 0.6777(4) 0.6399(5) 0.4897(3) 0.0306(15) Uani 1 1 d . . . . .
C2 C 0.7082(4) 0.6299(5) 0.5538(3) 0.0325(16) Uani 1 1 d . . . . .
H2 H 0.7641 0.6338 0.5606 0.039 Uiso 1 1 calc R . . . .
C1 C 0.6593(4) 0.6147(5) 0.6070(3) 0.0328(16) Uani 1 1 d . . . . .
H1 H 0.6811 0.6085 0.6504 0.039 Uiso 1 1 calc R . . . .
C5 C 0.5474(4) 0.6180(6) 0.5375(3) 0.0374(17) Uani 1 1 d . . . . .
H5 H 0.4913 0.6145 0.5318 0.045 Uiso 1 1 calc R . . . .
C4 C 0.5961(4) 0.6329(6) 0.4832(3) 0.0419(19) Uani 1 1 d . . . . .
H4 H 0.5728 0.6385 0.4403 0.050 Uiso 1 1 calc R . . . .
N3 N 0.5827(3) 0.8493(4) 0.6745(2) 0.0251(11) Uani 1 1 d . . . . .
C13 C 0.7134(3) 0.9698(4) 0.6698(3) 0.0246(13) Uani 1 1 d . . . . .
C15 C 0.6056(4) 0.8967(5) 0.7296(3) 0.0291(15) Uani 1 1 d . . . . .
H15 H 0.5767 0.8881 0.7698 0.035 Uiso 1 1 calc R . . . .
C14 C 0.6702(4) 0.9573(5) 0.7284(3) 0.0296(15) Uani 1 1 d . . . . .
H14 H 0.6855 0.9909 0.7676 0.036 Uiso 1 1 calc R . . . .
C11 C 0.6210(4) 0.8628(5) 0.6160(3) 0.0291(15) Uani 1 1 d . . . . .
H11 H 0.6030 0.8307 0.5771 0.035 Uiso 1 1 calc R . . . .
C12 C 0.6857(4) 0.9230(5) 0.6131(3) 0.0285(15) Uani 1 1 d . . . . .
H12 H 0.7121 0.9328 0.5719 0.034 Uiso 1 1 calc R . . . .
N2 N 0.6737(3) 0.6882(4) 0.8226(2) 0.0270(12) Uani 1 1 d . . . . .
C6 C 0.7459(4) 0.6506(6) 0.8143(3) 0.054(2) Uani 1 1 d . . . . .
H6 H 0.7639 0.6349 0.7709 0.065 Uiso 1 1 calc R . . . .
C7 C 0.7947(4) 0.6342(7) 0.8679(3) 0.059(3) Uani 1 1 d . . . . .
H7 H 0.8464 0.6082 0.8610 0.070 Uiso 1 1 calc R . . . .
C8 C 0.7693(4) 0.6551(5) 0.9317(3) 0.0314(16) Uani 1 1 d . . . . .
C9 C 0.6943(4) 0.6953(6) 0.9384(3) 0.0395(18) Uani 1 1 d . . . . .
H9 H 0.6750 0.7120 0.9812 0.047 Uiso 1 1 calc R . . . .
C10 C 0.6476(4) 0.7114(6) 0.8833(3) 0.0372(17) Uani 1 1 d . . . . .
H10 H 0.5963 0.7393 0.8885 0.045 Uiso 1 1 calc R . . . .
S1 S 0.58295(10) 0.34948(13) 0.64074(9) 0.0331(4) Uani 1 1 d D . . . .
O1S O 0.5024(2) 0.3624(3) 0.6635(2) 0.0343(11) Uani 1 1 d D . . . .
O2S O 0.6428(3) 0.4015(4) 0.6773(2) 0.0413(12) Uani 1 1 d D . . . .
O3S O 0.5927(3) 0.3539(5) 0.5705(3) 0.0674(19) Uani 1 1 d D . . . .
C1S C 0.6049(6) 0.2259(8) 0.6626(9) 0.096(4) Uani 1 1 d D . . . .
F1 F 0.6780(4) 0.2053(5) 0.6436(6) 0.178(5) Uani 1 1 d D . . . .
F2 F 0.5996(6) 0.2118(7) 0.7263(6) 0.154(4) Uani 1 1 d D . . . .
F3 F 0.5563(5) 0.1666(5) 0.6355(7) 0.178(5) Uani 1 1 d D . . . .
S2 S 0.7125(8) 1.0316(12) 0.9159(8) 0.119(5) Uiso 0.289(7) 1 d D . . A 1
O4S O 0.7416(15) 0.9433(15) 0.8738(11) 0.068(7) Uiso 0.289(7) 1 d D . . A 1
O5S O 0.7801(15) 1.033(2) 0.9527(13) 0.079(8) Uiso 0.289(7) 1 d D . . A 1
O6S O 0.7099(15) 1.1046(17) 0.8577(11) 0.080(7) Uiso 0.289(7) 1 d D . . A 1
C2S C 0.606(2) 1.023(4) 0.926(2) 0.14(2) Uiso 0.289(7) 1 d D . . A 1
F4 F 0.5609(11) 1.0046(15) 0.8794(9) 0.067(6) Uiso 0.289(7) 1 d D . . A 1
F5 F 0.580(2) 0.944(2) 0.9665(18) 0.190(15) Uiso 0.289(7) 1 d D . . A 1
F6 F 0.5847(12) 1.1000(14) 0.9549(9) 0.077(6) Uiso 0.289(7) 1 d D . . A 1
S2B S 0.675(2) 1.095(2) 0.9298(16) 0.198(13) Uiso 0.211(7) 1 d D . . A 2
O4SB O 0.7523(14) 1.0680(18) 0.9677(12) 0.042(7) Uiso 0.211(7) 1 d D . . A 2
O5SB O 0.6306(14) 1.1439(16) 0.9577(10) 0.034(6) Uiso 0.211(7) 1 d D . . A 2
O6SB O 0.636(2) 1.122(2) 0.8638(14) 0.077(10) Uiso 0.211(7) 1 d D . . A 2
C2SB C 0.639(3) 0.962(3) 0.922(2) 0.10(2) Uiso 0.211(7) 1 d D . . A 2
F4B F 0.5745(14) 0.9538(19) 0.8920(12) 0.062(7) Uiso 0.211(7) 1 d D . . A 2
F5B F 0.684(3) 0.915(4) 0.883(3) 0.25(3) Uiso 0.211(7) 1 d D . . A 2
F6B F 0.647(2) 0.931(2) 0.9839(15) 0.100(10) Uiso 0.211(7) 1 d D . . A 2

loop_
_atom_site_aniso_label
_atom_site_aniso_U_11
_atom_site_aniso_U_22
_atom_site_aniso_U_33
_atom_site_aniso_U_23
_atom_site_aniso_U_13
_atom_site_aniso_U_12
Er1 0.01126(19) 0.0302(2) 0.01283(18) 0.000 -0.00016(14) 0.000
O4W 0.020(2) 0.039(3) 0.020(2) 0.000(2) 0.0001(18) 0.0030(19)
O2 0.019(2) 0.042(3) 0.0185(19) 0.004(2) -0.0078(17) -0.0026(19)
O1 0.033(2) 0.039(3) 0.017(2) 0.000(2) 0.0112(19) -0.005(2)
O3 0.026(2) 0.035(3) 0.029(2) 0.005(2) -0.0061(19) -0.0121(19)
N1 0.025(3) 0.031(3) 0.019(2) 0.000(2) 0.008(2) -0.004(2)
C3 0.025(3) 0.044(4) 0.023(3) -0.005(3) 0.004(3) 0.000(3)
C2 0.023(3) 0.053(5) 0.022(3) 0.006(3) 0.002(3) -0.002(3)
C1 0.026(3) 0.053(5) 0.019(3) 0.000(3) 0.001(3) 0.000(3)
C5 0.022(3) 0.069(5) 0.021(3) 0.004(3) 0.002(3) -0.001(3)
C4 0.025(4) 0.086(6) 0.015(3) 0.010(4) 0.000(3) -0.007(4)
N3 0.019(3) 0.031(3) 0.025(3) 0.002(2) -0.001(2) -0.005(2)
C13 0.024(3) 0.024(3) 0.025(3) 0.000(3) 0.001(3) 0.000(3)
C15 0.029(3) 0.036(4) 0.022(3) -0.002(3) 0.002(3) -0.005(3)
C14 0.031(4) 0.033(4) 0.025(3) -0.003(3) 0.001(3) -0.007(3)
C11 0.033(4) 0.034(4) 0.021(3) 0.002(3) -0.002(3) -0.004(3)
C12 0.027(3) 0.036(4) 0.023(3) 0.000(3) -0.001(3) -0.004(3)
N2 0.017(3) 0.044(3) 0.020(3) 0.000(2) -0.005(2) -0.001(2)
C6 0.028(4) 0.115(7) 0.020(3) -0.016(4) -0.005(3) 0.026(4)
C7 0.025(4) 0.123(8) 0.029(4) -0.017(4) -0.008(3) 0.033(4)
C8 0.018(3) 0.054(4) 0.022(3) 0.003(3) -0.004(3) 0.004(3)
C9 0.028(4) 0.072(5) 0.019(3) 0.000(4) 0.002(3) 0.006(4)
C10 0.021(3) 0.069(5) 0.022(3) 0.000(4) 0.001(3) 0.006(3)
S1 0.0240(8) 0.0448(10) 0.0305(9) -0.0053(8) 0.0041(7) 0.0049(7)
O1S 0.022(2) 0.046(3) 0.035(3) -0.007(2) 0.0053(19) 0.004(2)
O2S 0.029(2) 0.057(3) 0.038(3) -0.010(3) -0.002(2) 0.003(2)
O3S 0.036(3) 0.138(6) 0.028(3) -0.022(3) 0.004(2) -0.001(3)
C1S 0.051(6) 0.052(7) 0.185(15) -0.004(9) 0.007(8) 0.014(5)
F1 0.083(5) 0.075(5) 0.374(14) 0.021(6) 0.060(7) 0.050(4)
F2 0.136(7) 0.124(7) 0.203(9) 0.110(7) 0.008(7) 0.028(6)
F3 0.117(7) 0.059(5) 0.359(16) -0.060(6) 0.014(8) -0.011(4)

loop_
_atom_type_symbol
_atom_type_description
_atom_type_scat_dispersion_real
_atom_type_scat_dispersion_imag
_atom_type_scat_source
C C 0.0033 0.0016 'International Tables Vol C Tables 4.2.6.8 and 6.1.1.4'
H H 0.0000 0.0000 'International Tables Vol C Tables 4.2.6.8 and 6.1.1.4'
Er Er -0.2586 4.9576 'International Tables Vol C Tables 4.2.6.8 and 6.1.1.4'
F F 0.0171 0.0103 'International Tables Vol C Tables 4.2.6.8 and 6.1.1.4'
N N 0.0061 0.0033 'International Tables Vol C Tables 4.2.6.8 and 6.1.1.4'
O O 0.0106 0.0060 'International Tables Vol C Tables 4.2.6.8 and 6.1.1.4'
S S 0.1246 0.1234 'International Tables Vol C Tables 4.2.6.8 and 6.1.1.4'

loop_
_geom_angle_atom_site_label_1
_geom_angle_atom_site_label_2
_geom_angle_atom_site_label_3
_geom_angle
_geom_angle_site_symmetry_1
_geom_angle_site_symmetry_3
O4W Er1 O4W 72.88(19) . 4_656
O2 Er1 O4W 142.53(15) . 4_656
O2 Er1 O4W 72.05(15) . .
O2 Er1 O4W 72.05(15) 4_656 4_656
O2 Er1 O4W 142.53(15) 4_656 .
O2 Er1 O2 144.9(2) 4_656 .
O2 Er1 O1 100.72(15) 4_656 .
O2 Er1 O1 93.24(15) 4_656 4_656
O2 Er1 O1 100.72(15) . 4_656
O2 Er1 O1 93.24(15) . .
O2 Er1 O3 74.07(15) . .
O2 Er1 O3 74.07(14) 4_656 4_656
O2 Er1 O3 79.20(15) . 4_656
O2 Er1 O3 79.20(15) 4_656 .
O1 Er1 O4W 65.84(14) . 4_656
O1 Er1 O4W 76.29(15) 4_656 4_656
O1 Er1 O4W 65.84(14) 4_656 .
O1 Er1 O4W 76.29(15) . .
O1 Er1 O1 132.6(2) 4_656 .
O1 Er1 O3 153.76(16) . 4_656
O1 Er1 O3 73.60(15) . .
O1 Er1 O3 73.61(15) 4_656 4_656
O1 Er1 O3 153.76(16) 4_656 .
O3 Er1 O4W 132.64(14) 4_656 4_656
O3 Er1 O4W 132.64(14) . .
O3 Er1 O4W 123.63(14) . 4_656
O3 Er1 O4W 123.63(14) 4_656 .
O3 Er1 O3 80.2(2) 4_656 .
Er1 O4W H4WA 110.6 . .
Er1 O4W H4WB 110.2 . .
H4WA O4W H4WB 108.3 . .
N2 O2 Er1 128.2(3) . .
N1 O1 Er1 137.7(4) . .
N3 O3 Er1 129.8(3) . .
O1 N1 C1 120.4(5) . .
O1 N1 C5 118.7(5) . .
C5 N1 C1 120.9(5) . .
C2 C3 C8 121.5(6) . 7_755
C4 C3 C2 116.4(6) . .
C4 C3 C8 122.1(6) . 7_755
C3 C2 H2 119.3 . .
C1 C2 C3 121.3(6) . .
C1 C2 H2 119.3 . .
N1 C1 C2 119.9(6) . .
N1 C1 H1 120.1 . .
C2 C1 H1 120.1 . .
N1 C5 H5 120.1 . .
N1 C5 C4 119.9(6) . .
C4 C5 H5 120.1 . .
C3 C4 H4 119.2 . .
C5 C4 C3 121.7(6) . .
C5 C4 H4 119.2 . .
O3 N3 C15 120.5(5) . .
O3 N3 C11 118.5(5) . .
C15 N3 C11 120.9(5) . .
C14 C13 C13 120.0(4) . 2_675
C12 C13 C13 122.5(4) . 2_675
C12 C13 C14 117.4(5) . .
N3 C15 H15 119.7 . .
N3 C15 C14 120.6(6) . .
C14 C15 H15 119.7 . .
C13 C14 H14 119.9 . .
C15 C14 C13 120.2(6) . .
C15 C14 H14 119.9 . .
N3 C11 H11 120.1 . .
N3 C11 C12 119.9(6) . .
C12 C11 H11 120.1 . .
C13 C12 H12 119.6 . .
C11 C12 C13 120.8(6) . .
C11 C12 H12 119.6 . .
C6 N2 O2 119.4(5) . .
C6 N2 C10 120.4(5) . .
C10 N2 O2 120.1(5) . .
N2 C6 H6 119.6 . .
N2 C6 C7 120.7(6) . .
C7 C6 H6 119.6 . .
C6 C7 H7 119.7 . .
C6 C7 C8 120.7(6) . .
C8 C7 H7 119.7 . .
C7 C8 C3 121.1(6) . 7_756
C9 C8 C3 121.8(6) . 7_756
C9 C8 C7 117.0(6) . .
C8 C9 H9 119.8 . .
C10 C9 C8 120.4(6) . .
C10 C9 H9 119.8 . .
N2 C10 C9 120.7(6) . .
N2 C10 H10 119.7 . .
C9 C10 H10 119.7 . .
O1S S1 C1S 103.4(4) . .
O2S S1 O1S 115.6(3) . .
O2S S1 C1S 102.0(5) . .
O3S S1 O1S 114.7(3) . .
O3S S1 O2S 113.9(3) . .
O3S S1 C1S 105.0(6) . .
F1 C1S S1 108.9(9) . .
F2 C1S S1 111.6(10) . .
F2 C1S F1 108.5(12) . .
F3 C1S S1 112.0(10) . .
F3 C1S F1 109.4(12) . .
F3 C1S F2 106.3(13) . .
S2 S2 O4S 45.4(10) 2_675 .
S2 S2 O6S 113.3(13) 2_675 .
S2 S2 C2S 141(2) 2_675 .
O4S S2 S2 68.8(14) 2_675 2_675
O4S S2 O4S 69.1(19) 2_675 .
O4S S2 O5S 81.0(17) 2_675 .
O4S S2 O6S 45.0(14) 2_675 .
O4S S2 C2S 109(2) . .
O4S S2 C2S 137(2) 2_675 .
O5S S2 S2 47.2(13) . 2_675
O5S S2 S2 58.4(15) 2_675 2_675
O5S S2 O4S 92.6(18) . .
O5S S2 O4S 127(2) 2_675 2_675
O5S S2 O4S 73.3(16) 2_675 .
O5S S2 O5S 65(2) 2_675 .
O5S S2 O6S 169(2) 2_675 .
O5S S2 O6S 115.4(17) . .
O5S S2 C2S 141(2) . .
O5S S2 C2S 89(2) 2_675 .
O6S S2 O4S 96.3(14) . .
O6S S2 C2S 95.4(18) . .
S2 O4S S2 65.8(16) 2_675 .
S2 O4S O4S 66.4(16) 2_675 2_675
S2 O4S O4S 44.5(10) . 2_675
S2 O4S O5S 42.3(11) . 2_675
S2 O4S O5S 53.6(13) 2_675 2_675
O4S O4S O5S 81.0(12) 2_675 2_675
O6S O4S S2 150(3) 2_675 .
O6S O4S S2 85(2) 2_675 2_675
O6S O4S O4S 118(3) 2_675 2_675
O6S O4S O5S 124(2) 2_675 2_675
S2 O5S S2 74(2) 2_675 .
S2 O5S O4S 64.5(15) 2_675 2_675
S2 O5S O4S 45.3(11) . 2_675
S2 O5S O5S 50.9(15) . 2_675
S2 O5S O5S 64.3(18) 2_675 2_675
O5S O5S O4S 88.3(13) 2_675 2_675
O4S O6S S2 50.3(16) 2_675 .
F4 C2S S2 123(3) . .
F4 C2S F5 95(3) . .
F4 C2S F6 111(4) . .
F5 C2S S2 114(3) . .
F6 C2S S2 106(3) . .
F6 C2S F5 107(3) . .
O4SB S2B C2SB 94(2) . .
O5SB S2B O4SB 116(3) . .
O5SB S2B O6SB 90(3) . .
O5SB S2B C2SB 113(3) . .
O6SB S2B O4SB 148(3) . .
O6SB S2B C2SB 92(2) . .
S2B O4SB F6B 156(2) . 2_675
F4B C2SB S2B 113(3) . .
F4B C2SB F5B 99(4) . .
F4B C2SB F6B 122(4) . .
F5B C2SB S2B 110(4) . .
F5B C2SB F6B 111(4) . .
F6B C2SB S2B 102(3) . .
C2SB F6B O4SB 86(3) . 2_675

loop_
_geom_bond_atom_site_label_1
_geom_bond_atom_site_label_2
_geom_bond_distance
_geom_bond_site_symmetry_2
Er1 O4W 2.429(4) .
Er1 O4W 2.429(4) 4_656
Er1 O2 2.292(4) 4_656
Er1 O2 2.292(4) .
Er1 O1 2.297(4) 4_656
Er1 O1 2.297(4) .
Er1 O3 2.367(4) 4_656
Er1 O3 2.367(4) .
O4W H4WA 0.8914 .
O4W H4WB 0.8912 .
O2 N2 1.338(6) .
O1 N1 1.329(6) .
O3 N3 1.335(6) .
N1 C1 1.359(8) .
N1 C5 1.334(8) .
C3 C2 1.394(8) .
C3 C4 1.379(9) .
C3 C8 1.482(8) 7_755
C2 H2 0.9500 .
C2 C1 1.365(8) .
C1 H1 0.9500 .
C5 H5 0.9500 .
C5 C4 1.378(9) .
C4 H4 0.9500 .
N3 C15 1.345(8) .
N3 C11 1.353(8) .
C13 C13 1.485(12) 2_675
C13 C14 1.395(8) .
C13 C12 1.392(8) .
C15 H15 0.9500 .
C15 C14 1.371(9) .
C14 H14 0.9500 .
C11 H11 0.9500 .
C11 C12 1.370(9) .
C12 H12 0.9500 .
N2 C6 1.329(8) .
N2 C10 1.337(8) .
C6 H6 0.9500 .
C6 C7 1.372(9) .
C7 H7 0.9500 .
C7 C8 1.383(9) .
C8 C3 1.482(8) 7_756
C8 C9 1.383(9) .
C9 H9 0.9500 .
C9 C10 1.375(9) .
C10 H10 0.9500 .
S1 O1S 1.439(4) .
S1 O2S 1.438(5) .
S1 O3S 1.423(5) .
S1 C1S 1.804(12) .
C1S F1 1.316(12) .
C1S F2 1.300(16) .
C1S F3 1.278(14) .
S2 S2 1.53(3) 2_675
S2 O4S 1.56(2) .
S2 O4S 1.20(2) 2_675
S2 O5S 1.17(3) 2_675
S2 O5S 1.35(2) .
S2 O6S 1.55(3) .
S2 C2S 1.81(3) .
O4S S2 1.20(2) 2_675
O4S O4S 1.60(4) 2_675
O4S O5S 1.66(3) 2_675
O4S O6S 1.10(3) 2_675
O5S S2 1.17(3) 2_675
O5S O4S 1.66(3) 2_675
O5S O5S 1.36(5) 2_675
O6S O4S 1.10(3) 2_675
C2S F4 1.22(4) .
C2S F5 1.44(5) .
C2S F6 1.26(4) .
S2B O4SB 1.56(3) .
S2B O5SB 1.14(3) .
S2B O6SB 1.53(3) .
S2B C2SB 1.95(4) .
O4SB F6B 1.72(4) 2_675
C2SB F4B 1.24(4) .
C2SB F5B 1.28(5) .
C2SB F6B 1.31(4) .
F6B O4SB 1.72(4) 2_675
